data_7104387
loop_
_publ_author_name
'Carroll, Calden N'
'Berryman, Orion B'
'Johnson, 2nd, Charles A'
'Zakharov, Lev N'
'Haley, Michael M'
'Johnson, Darren W'

_publ_section_title
;
 Protonation activates anion binding and alters binding selectivity in
 new inherently fluorescent 2,6-bis(2-anilinoethynyl)pyridine bisureas.
;
_journal_issue 18
_journal_name_full 'Chemical communications (Cambridge, England)'
_journal_page_first 2520
_journal_page_last 2522
_journal_paper_doi 10.1039/b901643k
_journal_volume 34
_journal_year 2009
_chemical_formula_moiety 'C43 H41 N5 O2, C H4 O'
_chemical_formula_sum 'C44 H45 N5 O3'
_chemical_formula_weight 691.85
_chemical_name_systematic
;
?
;
_space_group_IT_number 2
_symmetry_cell_setting triclinic
_symmetry_space_group_name_Hall '-P 1'
_symmetry_space_group_name_H-M 'P -1'
_atom_sites_solution_hydrogens geom
_atom_sites_solution_primary direct
_atom_sites_solution_secondary difmap
_audit_creation_method SHELXLTL
_cell_angle_alpha 115.738(6)
_cell_angle_beta 92.041(5)
_cell_angle_gamma 115.933(5)
_cell_formula_units_Z 4
_cell_length_a 15.977(4)
_cell_length_b 17.510(5)
_cell_length_c 17.934(5)
_cell_measurement_reflns_used 1161
_cell_measurement_temperature 173(2)
_cell_measurement_theta_max 34.705
_cell_measurement_theta_min 4.560
_cell_volume 3903.6(18)
_computing_cell_refinement 'Bruker SAINT'
_computing_data_collection 'Bruker SMART'
_computing_data_reduction 'Bruker SAINT'
_computing_molecular_graphics 'Bruker SHELXTL'
_computing_publication_material 'Bruker SHELXTL'
_computing_structure_refinement 'Bruker SHELXTL'
_computing_structure_solution 'Bruker SHELXTL'
_diffrn_ambient_temperature 173(2)
_diffrn_measured_fraction_theta_full 0.994
_diffrn_measured_fraction_theta_max 0.994
_diffrn_measurement_device_type 'CCD area detector Bruker Apex'
_diffrn_measurement_method 'phi and omega scans'
_diffrn_radiation_monochromator graphite
_diffrn_radiation_source 'fine-focus sealed tube'
_diffrn_radiation_type MoK\a
_diffrn_radiation_wavelength 0.71073
_diffrn_reflns_av_R_equivalents 0.0842
_diffrn_reflns_av_sigmaI/netI 0.1622
_diffrn_reflns_limit_h_max 18
_diffrn_reflns_limit_h_min -18
_diffrn_reflns_limit_k_max 20
_diffrn_reflns_limit_k_min -20
_diffrn_reflns_limit_l_max 21
_diffrn_reflns_limit_l_min -21
_diffrn_reflns_number 28502
_diffrn_reflns_theta_full 25.00
_diffrn_reflns_theta_max 25.00
_diffrn_reflns_theta_min 1.41
_exptl_absorpt_coefficient_mu 0.075
_exptl_absorpt_correction_T_max 0.9970
_exptl_absorpt_correction_T_min 0.9765
_exptl_absorpt_correction_type multi-scan
_exptl_absorpt_process_details SADABS
_exptl_crystal_density_diffrn 1.177
_exptl_crystal_density_method 'not measured'
_exptl_crystal_description plate
_exptl_crystal_F_000 1472
_exptl_crystal_size_max 0.32
_exptl_crystal_size_mid 0.14
_exptl_crystal_size_min 0.04
_refine_diff_density_max 1.135
_refine_diff_density_min -0.213
_refine_diff_density_rms 0.060
_refine_ls_extinction_method none
_refine_ls_goodness_of_fit_ref 1.006
_refine_ls_hydrogen_treatment mixed
_refine_ls_matrix_type full
_refine_ls_number_parameters 981
_refine_ls_number_reflns 13659
_refine_ls_number_restraints 7
_refine_ls_restrained_S_all 1.006
_refine_ls_R_factor_all 0.2026
_refine_ls_R_factor_gt 0.0836
_refine_ls_shift/su_max 0.002
_refine_ls_shift/su_mean 0.000
_refine_ls_structure_factor_coef Fsqd
_refine_ls_weighting_details 'calc w=1/[\s^2^(Fo^2^)+(0.0956P)^2^+0.0000P] where P=(Fo^2^+2Fc^2^)/3'
_refine_ls_weighting_scheme calc
_refine_ls_wR_factor_gt 0.1940
_refine_ls_wR_factor_ref 0.2596
_reflns_number_gt 5562
_reflns_number_total 13659
_reflns_threshold_expression >2sigma(I)
_cod_data_source_file b901643k.txt
_cod_data_source_block ob110c
_cod_depositor_comments
;
The following automatic conversions were performed:
'_symmetry_cell_setting' value 'Triclinic' changed to 'triclinic'
according to '/home/saulius/struct/CIF-dictionaries/cif_core.dic'
dictionary named 'cif_core.dic' version 2.4.1 from 2010-06-29.

Automatic conversion script
Id: cif_fix_enum 1527 2010-12-29 10:47:43Z saulius 
;
_cod_original_sg_symbol_H-M P-1
_cod_database_code 7104387

loop_
_symmetry_equiv_pos_as_xyz
'x, y, z'
'-x, -y, -z'

loop_
_atom_site_label
_atom_site_type_symbol
_atom_site_fract_x
_atom_site_fract_y
_atom_site_fract_z
_atom_site_U_iso_or_equiv
_atom_site_adp_type
_atom_site_occupancy
_atom_site_symmetry_multiplicity
_atom_site_calc_flag
_atom_site_refinement_flags
_atom_site_disorder_assembly
_atom_site_disorder_group
O1 O 1.1072(2) 0.2926(3) 0.8952(2) 0.0441(10) Uani 1 1 d . . .
O2 O 0.1020(3) -0.0541(3) 1.0403(2) 0.0474(10) Uani 1 1 d . . .
O3 O 1.0626(3) 0.3362(3) 0.6516(2) 0.0538(11) Uani 1 1 d . . .
O4 O 0.4110(3) 0.2262(3) 1.1056(2) 0.0475(10) Uani 1 1 d . . .
O5 O 0.6947(3) 0.3646(3) 1.0247(2) 0.0542(11) Uani 1 1 d . . .
O6 O 0.4463(4) 0.9225(5) 0.7097(4) 0.121(2) Uani 1 1 d . . .
N1 N 1.0762(3) 0.2319(3) 0.9885(3) 0.0390(11) Uani 1 1 d D . .
N2 N 0.9691(3) 0.1480(3) 0.8571(3) 0.0378(11) Uani 1 1 d D . .
N3 N 0.5842(3) 0.0670(3) 0.8849(3) 0.0463(12) Uani 1 1 d . . .
N4 N 0.2227(3) 0.0158(4) 0.9849(3) 0.0490(12) Uani 1 1 d D . .
N5 N 0.2386(3) 0.0951(3) 1.1291(3) 0.0492(13) Uani 1 1 d D . .
N6 N 1.1522(3) 0.3463(3) 0.7619(3) 0.0428(12) Uani 1 1 d D . .
N7 N 1.0051(3) 0.3358(3) 0.7671(3) 0.0420(11) Uani 1 1 d D . .
N8 N 0.8754(3) 0.3933(3) 1.0872(3) 0.0361(10) Uani 1 1 d . . .
N9 N 0.4916(3) 0.2762(3) 1.0175(3) 0.0428(12) Uani 1 1 d . . .
N10 N 0.5740(3) 0.3389(3) 1.1550(3) 0.0398(11) Uani 1 1 d D . .
C1 C 1.3341(4) 0.4108(4) 1.1878(4) 0.0541(16) Uani 1 1 d . . .
H1 H 1.3928 0.4498 1.2327 0.065 Uiso 1 1 calc R . .
C2 C 1.3232(4) 0.4367(4) 1.1280(3) 0.0517(16) Uani 1 1 d . . .
H2 H 1.3742 0.4946 1.1323 0.062 Uiso 1 1 calc R . .
C3 C 1.2397(4) 0.3804(4) 1.0616(3) 0.0443(14) Uani 1 1 d . . .
H3 H 1.2339 0.3990 1.0201 0.053 Uiso 1 1 calc R . .
C4 C 1.1642(4) 0.2969(4) 1.0550(3) 0.0371(13) Uani 1 1 d . . .
C5 C 1.1748(4) 0.2712(4) 1.1167(3) 0.0454(14) Uani 1 1 d . . .
H5 H 1.1235 0.2142 1.1136 0.055 Uiso 1 1 calc R . .
C6 C 1.2603(4) 0.3287(4) 1.1827(3) 0.0532(16) Uani 1 1 d . . .
H6 H 1.2674 0.3108 1.2245 0.064 Uiso 1 1 calc R . .
C7 C 1.0545(4) 0.2290(4) 0.9121(3) 0.0374(13) Uani 1 1 d . . .
C8 C 0.9347(4) 0.1178(4) 0.7698(3) 0.0354(13) Uani 1 1 d . . .
C9 C 0.9949(4) 0.1190(4) 0.7153(3) 0.0412(14) Uani 1 1 d . . .
H9 H 1.0618 0.1437 0.7371 0.049 Uiso 1 1 calc R . .
C10 C 0.9567(4) 0.0843(4) 0.6300(3) 0.0449(14) Uani 1 1 d . . .
H10 H 0.9988 0.0869 0.5939 0.054 Uiso 1 1 calc R . .
C11 C 0.8591(4) 0.0454(4) 0.5940(3) 0.0436(14) Uani 1 1 d . . .
C12 C 0.8003(4) 0.0445(4) 0.6487(3) 0.0444(14) Uani 1 1 d . . .
H12 H 0.7332 0.0181 0.6259 0.053 Uiso 1 1 calc R . .
C13 C 0.8359(4) 0.0808(4) 0.7359(3) 0.0395(13) Uani 1 1 d . . .
C14 C 0.8180(4) 0.0012(4) 0.4967(4) 0.0578(17) Uani 1 1 d . . .
C15 C 0.8907(5) 0.0623(5) 0.4640(4) 0.092(3) Uani 1 1 d . . .
H15A H 0.9115 0.1318 0.5013 0.138 Uiso 1 1 calc R . .
H15B H 0.8600 0.0408 0.4049 0.138 Uiso 1 1 calc R . .
H15C H 0.9471 0.0535 0.4649 0.138 Uiso 1 1 calc R . .
C16 C 0.7229(6) -0.0036(7) 0.4766(4) 0.133(4) Uani 1 1 d . . .
H16A H 0.7299 0.0610 0.5130 0.199 Uiso 1 1 calc R . .
H16B H 0.6731 -0.0518 0.4879 0.199 Uiso 1 1 calc R . .
H16C H 0.7038 -0.0230 0.4158 0.199 Uiso 1 1 calc R . .
C17 C 0.8035(5) -0.1027(4) 0.4489(4) 0.079(2) Uani 1 1 d . . .
H17A H 0.7857 -0.1284 0.3866 0.119 Uiso 1 1 calc R . .
H17B H 0.7517 -0.1455 0.4636 0.119 Uiso 1 1 calc R . .
H17C H 0.8639 -0.1004 0.4661 0.119 Uiso 1 1 calc R . .
C18 C 0.7750(4) 0.0833(4) 0.7928(3) 0.0386(13) Uani 1 1 d . . .
C19 C 0.7292(4) 0.0899(4) 0.8436(4) 0.0427(14) Uani 1 1 d . . .
C20 C 0.6807(4) 0.1050(4) 0.9103(4) 0.0432(14) Uani 1 1 d . . .
C21 C 0.7338(4) 0.1573(4) 0.9965(4) 0.0478(15) Uani 1 1 d . . .
H21 H 0.8018 0.1828 1.0119 0.057 Uiso 1 1 calc R . .
C22 C 0.6851(5) 0.1711(4) 1.0590(4) 0.0529(16) Uani 1 1 d . . .
H22 H 0.7193 0.2067 1.1183 0.064 Uiso 1 1 calc R . .
C23 C 0.5869(5) 0.1329(4) 1.0345(4) 0.0557(17) Uani 1 1 d . . .
H23 H 0.5525 0.1418 1.0768 0.067 Uiso 1 1 calc R . .
C24 C 0.5378(4) 0.0812(4) 0.9476(4) 0.0500(15) Uani 1 1 d . . .
C25 C 0.4358(5) 0.0356(4) 0.9174(4) 0.0570(17) Uani 1 1 d . . .
C26 C 0.3503(5) -0.0068(4) 0.8872(4) 0.0531(16) Uani 1 1 d . . .
C27 C 0.2475(4) -0.0668(4) 0.8481(4) 0.0484(15) Uani 1 1 d . . .
C28 C 0.2125(4) -0.1366(5) 0.7605(4) 0.0524(16) Uani 1 1 d . . .
H28 H 0.2574 -0.1400 0.7277 0.063 Uiso 1 1 calc R . .
C29 C 0.1148(4) -0.2007(4) 0.7199(4) 0.0494(15) Uani 1 1 d . . .
C30 C 0.0524(4) -0.1923(5) 0.7704(4) 0.0572(17) Uani 1 1 d . . .
H30 H -0.0154 -0.2354 0.7445 0.069 Uiso 1 1 calc R . .
C31 C 0.0852(4) -0.1236(5) 0.8570(4) 0.0581(17) Uani 1 1 d . . .
H31 H 0.0399 -0.1204 0.8893 0.070 Uiso 1 1 calc R . .
C32 C 0.1833(4) -0.0593(4) 0.8975(4) 0.0483(15) Uani 1 1 d . . .
C33 C 0.0763(5) -0.2791(5) 0.6254(4) 0.0601(17) Uani 1 1 d . . .
C34 C 0.1528(5) -0.2704(6) 0.5756(4) 0.093(2) Uani 1 1 d . . .
H34A H 0.1791 -0.2081 0.5759 0.139 Uiso 1 1 calc R . .
H34B H 0.1229 -0.3249 0.5160 0.139 Uiso 1 1 calc R . .
H34C H 0.2052 -0.2727 0.6030 0.139 Uiso 1 1 calc R . .
C35 C -0.0039(5) -0.2775(5) 0.5770(4) 0.084(2) Uani 1 1 d . . .
H35A H -0.0578 -0.2891 0.6031 0.126 Uiso 1 1 calc R . .
H35B H -0.0269 -0.3290 0.5164 0.126 Uiso 1 1 calc R . .
H35C H 0.0221 -0.2134 0.5808 0.126 Uiso 1 1 calc R . .
C36 C 0.0317(6) -0.3795(5) 0.6180(5) 0.115(3) Uani 1 1 d . . .
H36A H 0.0821 -0.3856 0.6433 0.173 Uiso 1 1 calc R . .
H36B H 0.0023 -0.4305 0.5572 0.173 Uiso 1 1 calc R . .
H36C H -0.0182 -0.3869 0.6489 0.173 Uiso 1 1 calc R . .
C37 C 0.1820(4) 0.0146(4) 1.0508(4) 0.0429(14) Uani 1 1 d . . .
C38 C 0.2134(4) 0.1142(4) 1.2075(4) 0.0455(14) Uani 1 1 d . . .
C39 C 0.2871(4) 0.1616(4) 1.2817(4) 0.0584(17) Uani 1 1 d . . .
H39 H 0.3513 0.1775 1.2780 0.070 Uiso 1 1 calc R . .
C40 C 0.2682(6) 0.1861(4) 1.3616(4) 0.072(2) Uani 1 1 d . . .
H40 H 0.3190 0.2189 1.4123 0.087 Uiso 1 1 calc R . .
C41 C 0.1740(6) 0.1619(5) 1.3662(5) 0.074(2) Uani 1 1 d . . .
H41 H 0.1603 0.1778 1.4204 0.089 Uiso 1 1 calc R . .
C42 C 0.1009(5) 0.1155(4) 1.2934(4) 0.0624(18) Uani 1 1 d . . .
H42 H 0.0367 0.0994 1.2971 0.075 Uiso 1 1 calc R . .
C43 C 0.1206(4) 0.0918(4) 1.2140(4) 0.0500(15) Uani 1 1 d . . .
H43 H 0.0696 0.0597 1.1636 0.060 Uiso 1 1 calc R . .
C44 C 1.4040(4) 0.3677(4) 0.6906(4) 0.0630(18) Uani 1 1 d . . .
H44 H 1.4618 0.3726 0.6756 0.076 Uiso 1 1 calc R . .
C45 C 1.3406(5) 0.3766(4) 0.6456(4) 0.0591(17) Uani 1 1 d . . .
H45 H 1.3555 0.3889 0.5997 0.071 Uiso 1 1 calc R . .
C46 C 1.2551(4) 0.3678(4) 0.6662(4) 0.0491(15) Uani 1 1 d . . .
H46 H 1.2109 0.3721 0.6336 0.059 Uiso 1 1 calc R . .
C47 C 1.2348(4) 0.3528(4) 0.7341(3) 0.0409(14) Uani 1 1 d . . .
C48 C 1.2984(4) 0.3450(4) 0.7795(4) 0.0521(16) Uani 1 1 d . . .
H48 H 1.2846 0.3348 0.8265 0.062 Uiso 1 1 calc R . .
C49 C 1.3824(4) 0.3518(5) 0.7577(4) 0.0644(18) Uani 1 1 d . . .
H49 H 1.4254 0.3454 0.7893 0.077 Uiso 1 1 calc R . .
C50 C 1.0719(4) 0.3377(4) 0.7199(4) 0.0426(14) Uani 1 1 d . . .
C51 C 0.9085(4) 0.3078(4) 0.7359(3) 0.0385(13) Uani 1 1 d . . .
C52 C 0.8687(4) 0.2857(4) 0.6550(3) 0.0463(15) Uani 1 1 d . . .
H52 H 0.9081 0.2918 0.6172 0.056 Uiso 1 1 calc R . .
C53 C 0.7710(4) 0.2543(4) 0.6281(3) 0.0487(15) Uani 1 1 d . . .
H53 H 0.7455 0.2405 0.5723 0.058 Uiso 1 1 calc R . .
C54 C 0.7095(4) 0.2424(4) 0.6800(3) 0.0429(14) Uani 1 1 d . . .
C55 C 0.7508(4) 0.2691(4) 0.7628(3) 0.0445(14) Uani 1 1 d . . .
H55 H 0.7109 0.2639 0.8004 0.053 Uiso 1 1 calc R . .
C56 C 0.8501(4) 0.3038(4) 0.7930(3) 0.0402(14) Uani 1 1 d . . .
C57 C 0.6010(4) 0.2000(4) 0.6490(4) 0.0514(15) Uani 1 1 d . . .
C58 C 0.5691(5) 0.1746(6) 0.5566(4) 0.096(3) Uani 1 1 d . . .
H58A H 0.5871 0.1274 0.5188 0.144 Uiso 1 1 calc R . .
H58B H 0.6010 0.2343 0.5525 0.144 Uiso 1 1 calc R . .
H58C H 0.4987 0.1458 0.5389 0.144 Uiso 1 1 calc R . .
C59 C 0.5707(5) 0.2714(5) 0.7067(5) 0.089(2) Uani 1 1 d . . .
H59A H 0.6054 0.3331 0.7060 0.133 Uiso 1 1 calc R . .
H59B H 0.5864 0.2842 0.7657 0.133 Uiso 1 1 calc R . .
H59C H 0.5008 0.2431 0.6855 0.133 Uiso 1 1 calc R . .
C60 C 0.5477(5) 0.1065(5) 0.6551(5) 0.084(2) Uani 1 1 d . . .
H60A H 0.4778 0.0820 0.6408 0.127 Uiso 1 1 calc R . .
H60B H 0.5704 0.1215 0.7139 0.127 Uiso 1 1 calc R . .
H60C H 0.5608 0.0564 0.6145 0.127 Uiso 1 1 calc R . .
C61 C 0.8877(4) 0.3342(4) 0.8803(4) 0.0419(14) Uani 1 1 d . . .
C62 C 0.9156(4) 0.3629(4) 0.9554(3) 0.0367(13) Uani 1 1 d . . .
C63 C 0.9456(4) 0.3965(3) 1.0458(3) 0.0346(13) Uani 1 1 d . . .
C64 C 1.0388(4) 0.4276(4) 1.0853(3) 0.0436(14) Uani 1 1 d . . .
H64 H 1.0847 0.4269 1.0532 0.052 Uiso 1 1 calc R . .
C65 C 1.0647(4) 0.4602(4) 1.1733(3) 0.0467(15) Uani 1 1 d . . .
H65 H 1.1288 0.4834 1.2025 0.056 Uiso 1 1 calc R . .
C66 C 0.9948(4) 0.4579(4) 1.2168(3) 0.0444(14) Uani 1 1 d . . .
H66 H 1.0103 0.4797 1.2767 0.053 Uiso 1 1 calc R . .
C67 C 0.9012(4) 0.4233(4) 1.1720(3) 0.0374(13) Uani 1 1 d . . .
C68 C 0.8258(4) 0.4185(4) 1.2135(3) 0.0385(13) Uani 1 1 d . . .
C69 C 0.7607(4) 0.4090(4) 1.2476(3) 0.0372(13) Uani 1 1 d . . .
C70 C 0.6842(4) 0.3993(4) 1.2882(3) 0.0375(13) Uani 1 1 d . . .
C71 C 0.7050(4) 0.4301(4) 1.3767(3) 0.0424(14) Uani 1 1 d . . .
H71 H 0.7696 0.4575 1.4080 0.051 Uiso 1 1 calc R . .
C72 C 0.6337(4) 0.4216(4) 1.4191(3) 0.0408(14) Uani 1 1 d . . .
C73 C 0.5407(4) 0.3840(4) 1.3713(3) 0.0437(14) Uani 1 1 d . . .
H73 H 0.4903 0.3778 1.3989 0.052 Uiso 1 1 calc R . .
C74 C 0.5195(4) 0.3556(4) 1.2853(3) 0.0456(14) Uani 1 1 d . . .
H74 H 0.4553 0.3309 1.2549 0.055 Uiso 1 1 calc R . .
C75 C 0.5914(4) 0.3627(4) 1.2420(3) 0.0395(13) Uani 1 1 d . . .
C76 C 0.6590(4) 0.4589(4) 1.5165(3) 0.0503(15) Uani 1 1 d . . .
C77 C 0.7330(5) 0.4363(5) 1.5425(4) 0.077(2) Uani 1 1 d . . .
H77A H 0.7947 0.4739 1.5339 0.115 Uiso 1 1 calc R . .
H77B H 0.7098 0.3660 1.5069 0.115 Uiso 1 1 calc R . .
H77C H 0.7422 0.4544 1.6033 0.115 Uiso 1 1 calc R . .
C78 C 0.5693(5) 0.4142(5) 1.5448(4) 0.082(2) Uani 1 1 d . . .
H78A H 0.5357 0.3425 1.5095 0.123 Uiso 1 1 calc R . .
H78B H 0.5257 0.4376 1.5374 0.123 Uiso 1 1 calc R . .
H78C H 0.5890 0.4339 1.6056 0.123 Uiso 1 1 calc R . .
C79 C 0.7021(6) 0.5704(5) 1.5631(4) 0.097(3) Uani 1 1 d . . .
H79A H 0.7166 0.5964 1.6255 0.145 Uiso 1 1 calc R . .
H79B H 0.6554 0.5857 1.5454 0.145 Uiso 1 1 calc R . .
H79C H 0.7618 0.6004 1.5482 0.145 Uiso 1 1 calc R . .
C80 C 0.4860(4) 0.2771(4) 1.0943(3) 0.0388(13) Uani 1 1 d . . .
C81 C 0.4121(4) 0.2257(4) 0.9450(3) 0.0435(14) Uani 1 1 d . . .
C82 C 0.4283(4) 0.1922(5) 0.8638(4) 0.0615(18) Uani 1 1 d . . .
H82 H 0.4911 0.2036 0.8589 0.074 Uiso 1 1 calc R . .
C83 C 0.3524(5) 0.1422(5) 0.7900(4) 0.074(2) Uani 1 1 d . . .
H83 H 0.3640 0.1203 0.7350 0.089 Uiso 1 1 calc R . .
C84 C 0.2612(5) 0.1242(5) 0.7963(4) 0.0653(19) Uani 1 1 d . . .
H84 H 0.2093 0.0893 0.7458 0.078 Uiso 1 1 calc R . .
C85 C 0.2452(4) 0.1571(4) 0.8766(4) 0.0570(17) Uani 1 1 d . . .
H85 H 0.1819 0.1440 0.8812 0.068 Uiso 1 1 calc R . .
C86 C 0.3215(4) 0.2095(4) 0.9514(4) 0.0472(15) Uani 1 1 d . . .
H86 H 0.3104 0.2339 1.0064 0.057 Uiso 1 1 calc R . .
C87 C 0.7252(5) 0.4432(5) 1.0059(4) 0.0658(19) Uani 1 1 d . . .
C89 C 0.4677(9) 0.8526(7) 0.6898(7) 0.194(7) Uani 1 1 d . . .
H1N H 1.029(2) 0.179(2) 0.996(2) 0.024(12) Uiso 1 1 d D . .
H2N H 0.926(3) 0.112(3) 0.883(3) 0.044(14) Uiso 1 1 d D . .
H4N H 0.291(2) 0.075(3) 1.007(4) 0.10(2) Uiso 1 1 d D . .
H5N H 0.299(2) 0.143(3) 1.124(3) 0.070(18) Uiso 1 1 d D . .
H6N H 1.144(3) 0.328(3) 0.807(2) 0.035(13) Uiso 1 1 d D . .
H7N H 1.010(5) 0.323(5) 0.816(3) 0.11(3) Uiso 1 1 d D . .
H9N H 0.561(5) 0.318(4) 1.024(4) 0.09(2) Uiso 1 1 d . . .
H10N H 0.635(2) 0.369(3) 1.140(3) 0.058(17) Uiso 1 1 d D . .

loop_
_atom_site_aniso_label
_atom_site_aniso_U_11
_atom_site_aniso_U_22
_atom_site_aniso_U_33
_atom_site_aniso_U_23
_atom_site_aniso_U_13
_atom_site_aniso_U_12
O1 0.042(2) 0.043(2) 0.036(2) 0.0225(19) 0.0115(18) 0.0096(19)
O2 0.041(2) 0.051(2) 0.049(2) 0.030(2) 0.0207(19) 0.016(2)
O3 0.057(3) 0.070(3) 0.039(2) 0.035(2) 0.018(2) 0.027(2)
O4 0.039(2) 0.057(3) 0.043(2) 0.029(2) 0.0172(19) 0.017(2)
O5 0.046(2) 0.060(3) 0.063(3) 0.043(2) 0.020(2) 0.020(2)
O6 0.108(5) 0.132(5) 0.110(5) 0.053(4) 0.026(4) 0.059(4)
N1 0.037(3) 0.043(3) 0.035(3) 0.026(2) 0.011(2) 0.012(2)
N2 0.028(3) 0.042(3) 0.036(3) 0.022(2) 0.010(2) 0.010(2)
N3 0.037(3) 0.039(3) 0.058(3) 0.019(2) 0.021(2) 0.020(2)
N4 0.043(3) 0.058(3) 0.055(3) 0.035(3) 0.030(3) 0.025(3)
N5 0.044(3) 0.040(3) 0.054(3) 0.025(3) 0.023(3) 0.012(3)
N6 0.041(3) 0.053(3) 0.040(3) 0.030(3) 0.019(2) 0.020(2)
N7 0.042(3) 0.054(3) 0.035(3) 0.026(2) 0.020(2) 0.024(2)
N8 0.041(3) 0.034(3) 0.032(3) 0.017(2) 0.016(2) 0.018(2)
N9 0.040(3) 0.046(3) 0.036(3) 0.021(2) 0.010(2) 0.017(3)
N10 0.034(3) 0.045(3) 0.033(3) 0.020(2) 0.012(2) 0.013(2)
C1 0.056(4) 0.046(4) 0.038(4) 0.013(3) -0.003(3) 0.018(3)
C2 0.048(4) 0.043(4) 0.041(4) 0.018(3) 0.002(3) 0.009(3)
C3 0.042(4) 0.038(3) 0.044(4) 0.023(3) 0.010(3) 0.011(3)
C4 0.043(3) 0.042(3) 0.030(3) 0.019(3) 0.013(3) 0.024(3)
C5 0.050(4) 0.044(4) 0.039(3) 0.024(3) 0.015(3) 0.018(3)
C6 0.061(4) 0.058(4) 0.032(3) 0.021(3) 0.004(3) 0.025(4)
C7 0.032(3) 0.044(4) 0.037(3) 0.019(3) 0.012(3) 0.021(3)
C8 0.037(3) 0.034(3) 0.031(3) 0.014(3) 0.007(3) 0.017(3)
C9 0.035(3) 0.043(3) 0.038(3) 0.016(3) 0.010(3) 0.017(3)
C10 0.042(4) 0.050(4) 0.038(3) 0.018(3) 0.015(3) 0.023(3)
C11 0.052(4) 0.041(3) 0.038(3) 0.017(3) 0.016(3) 0.026(3)
C12 0.037(3) 0.043(3) 0.042(4) 0.015(3) 0.003(3) 0.018(3)
C13 0.039(3) 0.035(3) 0.037(3) 0.012(3) 0.011(3) 0.019(3)
C14 0.063(4) 0.059(4) 0.034(4) 0.010(3) 0.008(3) 0.030(4)
C15 0.132(7) 0.074(5) 0.045(4) 0.030(4) 0.009(4) 0.033(5)
C16 0.124(7) 0.221(10) 0.031(4) 0.013(5) -0.010(4) 0.122(8)
C17 0.102(6) 0.051(4) 0.042(4) 0.009(3) 0.015(4) 0.021(4)
C18 0.038(3) 0.032(3) 0.039(3) 0.016(3) 0.011(3) 0.015(3)
C19 0.036(3) 0.039(3) 0.048(4) 0.020(3) 0.015(3) 0.016(3)
C20 0.031(3) 0.035(3) 0.058(4) 0.021(3) 0.020(3) 0.014(3)
C21 0.042(4) 0.035(3) 0.060(4) 0.020(3) 0.018(3) 0.017(3)
C22 0.063(5) 0.035(3) 0.050(4) 0.016(3) 0.021(3) 0.022(3)
C23 0.063(5) 0.049(4) 0.057(4) 0.025(3) 0.033(4) 0.030(3)
C24 0.046(4) 0.038(3) 0.069(5) 0.026(3) 0.029(4) 0.022(3)
C25 0.045(4) 0.053(4) 0.081(5) 0.037(4) 0.039(4) 0.026(3)
C26 0.051(4) 0.048(4) 0.081(5) 0.041(4) 0.039(4) 0.030(3)
C27 0.049(4) 0.061(4) 0.064(4) 0.044(4) 0.035(3) 0.035(3)
C28 0.056(4) 0.073(4) 0.066(5) 0.048(4) 0.044(4) 0.045(4)
C29 0.051(4) 0.061(4) 0.058(4) 0.039(4) 0.029(3) 0.034(3)
C30 0.045(4) 0.086(5) 0.054(4) 0.043(4) 0.025(3) 0.034(4)
C31 0.035(4) 0.087(5) 0.061(4) 0.045(4) 0.028(3) 0.029(4)
C32 0.043(4) 0.059(4) 0.059(4) 0.039(4) 0.029(3) 0.027(3)
C33 0.083(5) 0.060(4) 0.061(4) 0.036(4) 0.037(4) 0.046(4)
C34 0.094(6) 0.123(7) 0.072(5) 0.047(5) 0.048(5) 0.062(5)
C35 0.095(6) 0.108(6) 0.065(5) 0.046(5) 0.025(4) 0.060(5)
C36 0.182(9) 0.080(6) 0.075(6) 0.034(5) 0.041(6) 0.064(6)
C37 0.040(4) 0.049(4) 0.050(4) 0.029(3) 0.019(3) 0.025(3)
C38 0.044(4) 0.041(4) 0.055(4) 0.030(3) 0.016(3) 0.018(3)
C39 0.052(4) 0.037(4) 0.073(5) 0.023(4) 0.013(4) 0.016(3)
C40 0.102(6) 0.048(4) 0.057(5) 0.020(4) 0.021(4) 0.038(4)
C41 0.109(6) 0.049(4) 0.073(5) 0.031(4) 0.051(5) 0.045(5)
C42 0.071(5) 0.051(4) 0.062(5) 0.024(4) 0.026(4) 0.032(4)
C43 0.058(4) 0.041(4) 0.058(4) 0.026(3) 0.026(3) 0.028(3)
C44 0.044(4) 0.063(4) 0.075(5) 0.035(4) 0.029(4) 0.020(3)
C45 0.058(4) 0.054(4) 0.069(5) 0.037(4) 0.036(4) 0.023(4)
C46 0.048(4) 0.045(4) 0.059(4) 0.031(3) 0.026(3) 0.021(3)
C47 0.041(3) 0.041(3) 0.041(3) 0.022(3) 0.018(3) 0.019(3)
C48 0.047(4) 0.062(4) 0.040(4) 0.022(3) 0.016(3) 0.026(3)
C49 0.046(4) 0.081(5) 0.060(4) 0.033(4) 0.014(3) 0.031(4)
C50 0.046(4) 0.037(3) 0.038(3) 0.018(3) 0.015(3) 0.017(3)
C51 0.041(3) 0.039(3) 0.033(3) 0.018(3) 0.014(3) 0.017(3)
C52 0.048(4) 0.055(4) 0.031(3) 0.020(3) 0.015(3) 0.024(3)
C53 0.052(4) 0.060(4) 0.035(3) 0.024(3) 0.010(3) 0.029(3)
C54 0.043(4) 0.042(3) 0.040(4) 0.020(3) 0.012(3) 0.020(3)
C55 0.047(4) 0.046(4) 0.046(4) 0.026(3) 0.025(3) 0.024(3)
C56 0.047(4) 0.042(3) 0.030(3) 0.017(3) 0.017(3) 0.021(3)
C57 0.046(4) 0.059(4) 0.052(4) 0.028(3) 0.014(3) 0.028(3)
C58 0.059(5) 0.160(8) 0.066(5) 0.058(5) 0.012(4) 0.052(5)
C59 0.075(5) 0.107(6) 0.112(6) 0.053(5) 0.032(5) 0.068(5)
C60 0.058(5) 0.075(5) 0.103(6) 0.045(5) 0.013(4) 0.020(4)
C61 0.049(4) 0.047(4) 0.037(4) 0.023(3) 0.021(3) 0.028(3)
C62 0.040(3) 0.032(3) 0.039(4) 0.019(3) 0.018(3) 0.017(3)
C63 0.038(3) 0.034(3) 0.029(3) 0.015(3) 0.008(3) 0.016(3)
C64 0.044(4) 0.047(4) 0.041(4) 0.022(3) 0.018(3) 0.023(3)
C65 0.037(3) 0.053(4) 0.047(4) 0.028(3) 0.009(3) 0.017(3)
C66 0.043(4) 0.052(4) 0.035(3) 0.021(3) 0.014(3) 0.022(3)
C67 0.040(3) 0.036(3) 0.029(3) 0.014(3) 0.012(3) 0.015(3)
C68 0.040(3) 0.038(3) 0.026(3) 0.013(3) 0.009(3) 0.013(3)
C69 0.044(3) 0.036(3) 0.024(3) 0.015(3) 0.008(3) 0.015(3)
C70 0.039(3) 0.039(3) 0.035(3) 0.019(3) 0.020(3) 0.019(3)
C71 0.042(3) 0.041(3) 0.036(3) 0.014(3) 0.011(3) 0.020(3)
C72 0.047(4) 0.041(3) 0.025(3) 0.011(3) 0.014(3) 0.021(3)
C73 0.045(4) 0.053(4) 0.033(3) 0.021(3) 0.017(3) 0.025(3)
C74 0.046(4) 0.050(4) 0.036(3) 0.020(3) 0.017(3) 0.021(3)
C75 0.044(4) 0.042(3) 0.036(3) 0.021(3) 0.018(3) 0.022(3)
C76 0.056(4) 0.051(4) 0.038(3) 0.018(3) 0.016(3) 0.026(3)
C77 0.081(5) 0.126(6) 0.042(4) 0.048(4) 0.029(4) 0.060(5)
C78 0.080(5) 0.118(6) 0.050(4) 0.049(4) 0.038(4) 0.043(5)
C79 0.156(8) 0.066(5) 0.034(4) 0.009(4) 0.026(4) 0.045(5)
C80 0.043(4) 0.041(3) 0.034(3) 0.020(3) 0.014(3) 0.021(3)
C81 0.042(4) 0.049(4) 0.033(3) 0.021(3) 0.010(3) 0.018(3)
C82 0.052(4) 0.087(5) 0.050(4) 0.043(4) 0.021(3) 0.029(4)
C83 0.082(6) 0.099(6) 0.044(4) 0.038(4) 0.021(4) 0.045(5)
C84 0.062(5) 0.081(5) 0.042(4) 0.025(4) 0.004(3) 0.034(4)
C85 0.049(4) 0.069(4) 0.049(4) 0.023(3) 0.008(3) 0.033(3)
C86 0.051(4) 0.053(4) 0.039(4) 0.019(3) 0.009(3) 0.031(3)
C87 0.075(5) 0.059(4) 0.084(5) 0.054(4) 0.029(4) 0.031(4)
C89 0.206(12) 0.095(8) 0.200(12) -0.026(7) -0.046(9) 0.121(9)

loop_
_atom_type_symbol
_atom_type_description
_atom_type_scat_dispersion_real
_atom_type_scat_dispersion_imag
_atom_type_scat_source
C C 0.0033 0.0016 'International Tables Vol C Tables 4.2.6.8 and 6.1.1.4'
H H 0.0000 0.0000 'International Tables Vol C Tables 4.2.6.8 and 6.1.1.4'
N N 0.0061 0.0033 'International Tables Vol C Tables 4.2.6.8 and 6.1.1.4'
O O 0.0106 0.0060 'International Tables Vol C Tables 4.2.6.8 and 6.1.1.4'

loop_
_geom_angle_atom_site_label_1
_geom_angle_atom_site_label_2
_geom_angle_atom_site_label_3
_geom_angle
_geom_angle_site_symmetry_1
_geom_angle_site_symmetry_3
_geom_angle_publ_flag
C7 N1 C4 127.7(4) . . ?
C7 N1 H1N 118(2) . . ?
C4 N1 H1N 114(2) . . ?
C7 N2 C8 125.1(4) . . ?
C7 N2 H2N 116(3) . . ?
C8 N2 H2N 119(3) . . ?
C20 N3 C24 117.2(5) . . ?
C37 N4 C32 126.1(5) . . ?
C37 N4 H4N 112(4) . . ?
C32 N4 H4N 121(4) . . ?
C37 N5 C38 125.2(5) . . ?
C37 N5 H5N 111(3) . . ?
C38 N5 H5N 123(3) . . ?
C50 N6 C47 127.2(5) . . ?
C50 N6 H6N 116(3) . . ?
C47 N6 H6N 114(3) . . ?
C50 N7 C51 125.7(5) . . ?
C50 N7 H7N 120(4) . . ?
C51 N7 H7N 109(4) . . ?
C67 N8 C63 116.4(4) . . ?
C80 N9 C81 125.3(5) . . ?
C80 N9 H9N 107(4) . . ?
C81 N9 H9N 128(4) . . ?
C80 N10 C75 126.0(4) . . ?
C80 N10 H10N 121(3) . . ?
C75 N10 H10N 113(3) . . ?
C6 C1 C2 119.6(6) . . ?
C6 C1 H1 120.2 . . ?
C2 C1 H1 120.2 . . ?
C1 C2 C3 121.1(5) . . ?
C1 C2 H2 119.4 . . ?
C3 C2 H2 119.4 . . ?
C2 C3 C4 120.3(5) . . ?
C2 C3 H3 119.8 . . ?
C4 C3 H3 119.8 . . ?
C3 C4 C5 118.6(5) . . ?
C3 C4 N1 125.4(5) . . ?
C5 C4 N1 115.9(5) . . ?
C6 C5 C4 120.0(5) . . ?
C6 C5 H5 120.0 . . ?
C4 C5 H5 120.0 . . ?
C1 C6 C5 120.3(5) . . ?
C1 C6 H6 119.8 . . ?
C5 C6 H6 119.8 . . ?
O1 C7 N2 123.9(5) . . ?
O1 C7 N1 123.8(5) . . ?
N2 C7 N1 112.3(5) . . ?
C9 C8 C13 119.1(5) . . ?
C9 C8 N2 121.9(5) . . ?
C13 C8 N2 119.0(4) . . ?
C10 C9 C8 119.6(5) . . ?
C10 C9 H9 120.2 . . ?
C8 C9 H9 120.2 . . ?
C9 C10 C11 122.8(5) . . ?
C9 C10 H10 118.6 . . ?
C11 C10 H10 118.6 . . ?
C12 C11 C10 117.0(5) . . ?
C12 C11 C14 121.8(5) . . ?
C10 C11 C14 121.2(5) . . ?
C11 C12 C13 122.3(5) . . ?
C11 C12 H12 118.8 . . ?
C13 C12 H12 118.8 . . ?
C12 C13 C8 119.2(5) . . ?
C12 C13 C18 121.8(5) . . ?
C8 C13 C18 119.0(5) . . ?
C16 C14 C15 109.3(6) . . ?
C16 C14 C17 109.4(6) . . ?
C15 C14 C17 107.7(5) . . ?
C16 C14 C11 111.9(5) . . ?
C15 C14 C11 109.9(5) . . ?
C17 C14 C11 108.5(5) . . ?
C14 C15 H15A 109.5 . . ?
C14 C15 H15B 109.5 . . ?
H15A C15 H15B 109.5 . . ?
C14 C15 H15C 109.5 . . ?
H15A C15 H15C 109.5 . . ?
H15B C15 H15C 109.5 . . ?
C14 C16 H16A 109.5 . . ?
C14 C16 H16B 109.5 . . ?
H16A C16 H16B 109.5 . . ?
C14 C16 H16C 109.5 . . ?
H16A C16 H16C 109.5 . . ?
H16B C16 H16C 109.5 . . ?
C14 C17 H17A 109.5 . . ?
C14 C17 H17B 109.5 . . ?
H17A C17 H17B 109.5 . . ?
C14 C17 H17C 109.5 . . ?
H17A C17 H17C 109.5 . . ?
H17B C17 H17C 109.5 . . ?
C19 C18 C13 176.2(6) . . ?
C18 C19 C20 175.4(6) . . ?
N3 C20 C21 123.2(5) . . ?
N3 C20 C19 116.9(5) . . ?
C21 C20 C19 119.9(5) . . ?
C22 C21 C20 118.4(5) . . ?
C22 C21 H21 120.8 . . ?
C20 C21 H21 120.8 . . ?
C23 C22 C21 119.3(6) . . ?
C23 C22 H22 120.4 . . ?
C21 C22 H22 120.4 . . ?
C22 C23 C24 119.7(5) . . ?
C22 C23 H23 120.1 . . ?
C24 C23 H23 120.1 . . ?
N3 C24 C23 122.1(5) . . ?
N3 C24 C25 115.1(6) . . ?
C23 C24 C25 122.7(5) . . ?
C26 C25 C24 175.8(7) . . ?
C25 C26 C27 174.3(6) . . ?
C32 C27 C28 120.2(6) . . ?
C32 C27 C26 120.7(6) . . ?
C28 C27 C26 119.1(5) . . ?
C29 C28 C27 122.2(5) . . ?
C29 C28 H28 118.9 . . ?
C27 C28 H28 118.9 . . ?
C28 C29 C30 116.6(6) . . ?
C28 C29 C33 122.6(5) . . ?
C30 C29 C33 120.8(6) . . ?
C31 C30 C29 122.2(6) . . ?
C31 C30 H30 118.9 . . ?
C29 C30 H30 118.9 . . ?
C30 C31 C32 121.0(5) . . ?
C30 C31 H31 119.5 . . ?
C32 C31 H31 119.5 . . ?
C31 C32 C27 117.8(6) . . ?
C31 C32 N4 124.5(5) . . ?
C27 C32 N4 117.6(5) . . ?
C29 C33 C36 109.1(5) . . ?
C29 C33 C34 114.4(6) . . ?
C36 C33 C34 108.1(6) . . ?
C29 C33 C35 111.8(5) . . ?
C36 C33 C35 107.1(6) . . ?
C34 C33 C35 106.0(5) . . ?
C33 C34 H34A 109.5 . . ?
C33 C34 H34B 109.5 . . ?
H34A C34 H34B 109.5 . . ?
C33 C34 H34C 109.5 . . ?
H34A C34 H34C 109.5 . . ?
H34B C34 H34C 109.5 . . ?
C33 C35 H35A 109.5 . . ?
C33 C35 H35B 109.5 . . ?
H35A C35 H35B 109.5 . . ?
C33 C35 H35C 109.5 . . ?
H35A C35 H35C 109.5 . . ?
H35B C35 H35C 109.5 . . ?
C33 C36 H36A 109.5 . . ?
C33 C36 H36B 109.5 . . ?
H36A C36 H36B 109.5 . . ?
C33 C36 H36C 109.5 . . ?
H36A C36 H36C 109.5 . . ?
H36B C36 H36C 109.5 . . ?
O2 C37 N5 123.3(5) . . ?
O2 C37 N4 123.6(5) . . ?
N5 C37 N4 113.1(5) . . ?
C43 C38 C39 119.0(6) . . ?
C43 C38 N5 123.3(5) . . ?
C39 C38 N5 117.7(5) . . ?
C38 C39 C40 120.7(6) . . ?
C38 C39 H39 119.7 . . ?
C40 C39 H39 119.7 . . ?
C41 C40 C39 119.2(7) . . ?
C41 C40 H40 120.4 . . ?
C39 C40 H40 120.4 . . ?
C42 C41 C40 120.5(6) . . ?
C42 C41 H41 119.8 . . ?
C40 C41 H41 119.8 . . ?
C41 C42 C43 119.9(6) . . ?
C41 C42 H42 120.1 . . ?
C43 C42 H42 120.1 . . ?
C38 C43 C42 120.8(6) . . ?
C38 C43 H43 119.6 . . ?
C42 C43 H43 119.6 . . ?
C49 C44 C45 118.9(6) . . ?
C49 C44 H44 120.6 . . ?
C45 C44 H44 120.6 . . ?
C44 C45 C46 120.9(6) . . ?
C44 C45 H45 119.6 . . ?
C46 C45 H45 119.6 . . ?
C47 C46 C45 119.6(6) . . ?
C47 C46 H46 120.2 . . ?
C45 C46 H46 120.2 . . ?
C48 C47 C46 119.5(5) . . ?
C48 C47 N6 116.6(5) . . ?
C46 C47 N6 123.9(5) . . ?
C47 C48 C49 120.8(6) . . ?
C47 C48 H48 119.6 . . ?
C49 C48 H48 119.6 . . ?
C44 C49 C48 120.4(6) . . ?
C44 C49 H49 119.8 . . ?
C48 C49 H49 119.8 . . ?
O3 C50 N6 124.2(5) . . ?
O3 C50 N7 124.2(5) . . ?
N6 C50 N7 111.5(5) . . ?
C52 C51 N7 124.4(5) . . ?
C52 C51 C56 118.9(5) . . ?
N7 C51 C56 116.7(5) . . ?
C51 C52 C53 120.5(5) . . ?
C51 C52 H52 119.8 . . ?
C53 C52 H52 119.8 . . ?
C54 C53 C52 122.4(5) . . ?
C54 C53 H53 118.8 . . ?
C52 C53 H53 118.8 . . ?
C55 C54 C53 117.0(5) . . ?
C55 C54 C57 119.9(5) . . ?
C53 C54 C57 123.1(5) . . ?
C54 C55 C56 122.1(5) . . ?
C54 C55 H55 118.9 . . ?
C56 C55 H55 118.9 . . ?
C55 C56 C51 118.9(5) . . ?
C55 C56 C61 118.5(5) . . ?
C51 C56 C61 122.6(5) . . ?
C58 C57 C54 112.4(5) . . ?
C58 C57 C59 108.9(5) . . ?
C54 C57 C59 110.7(5) . . ?
C58 C57 C60 108.9(5) . . ?
C54 C57 C60 108.6(5) . . ?
C59 C57 C60 107.2(5) . . ?
C57 C58 H58A 109.5 . . ?
C57 C58 H58B 109.5 . . ?
H58A C58 H58B 109.5 . . ?
C57 C58 H58C 109.5 . . ?
H58A C58 H58C 109.5 . . ?
H58B C58 H58C 109.5 . . ?
C57 C59 H59A 109.5 . . ?
C57 C59 H59B 109.5 . . ?
H59A C59 H59B 109.5 . . ?
C57 C59 H59C 109.5 . . ?
H59A C59 H59C 109.5 . . ?
H59B C59 H59C 109.5 . . ?
C57 C60 H60A 109.5 . . ?
C57 C60 H60B 109.5 . . ?
H60A C60 H60B 109.5 . . ?
C57 C60 H60C 109.5 . . ?
H60A C60 H60C 109.5 . . ?
H60B C60 H60C 109.5 . . ?
C62 C61 C56 175.5(6) . . ?
C61 C62 C63 177.9(5) . . ?
N8 C63 C64 123.8(5) . . ?
N8 C63 C62 115.2(4) . . ?
C64 C63 C62 121.0(5) . . ?
C63 C64 C65 118.9(5) . . ?
C63 C64 H64 120.6 . . ?
C65 C64 H64 120.6 . . ?
C66 C65 C64 118.4(5) . . ?
C66 C65 H65 120.8 . . ?
C64 C65 H65 120.8 . . ?
C65 C66 C67 119.3(5) . . ?
C65 C66 H66 120.3 . . ?
C67 C66 H66 120.3 . . ?
N8 C67 C66 123.0(5) . . ?
N8 C67 C68 115.2(5) . . ?
C66 C67 C68 121.8(5) . . ?
C69 C68 C67 176.2(6) . . ?
C68 C69 C70 179.1(5) . . ?
C75 C70 C71 120.3(5) . . ?
C75 C70 C69 120.7(5) . . ?
C71 C70 C69 119.1(5) . . ?
C72 C71 C70 121.6(5) . . ?
C72 C71 H71 119.2 . . ?
C70 C71 H71 119.2 . . ?
C71 C72 C73 117.3(5) . . ?
C71 C72 C76 120.5(5) . . ?
C73 C72 C76 122.1(5) . . ?
C74 C73 C72 122.0(5) . . ?
C74 C73 H73 119.0 . . ?
C72 C73 H73 119.0 . . ?
C73 C74 C75 120.8(5) . . ?
C73 C74 H74 119.6 . . ?
C75 C74 H74 119.6 . . ?
C70 C75 C74 118.2(5) . . ?
C70 C75 N10 119.1(5) . . ?
C74 C75 N10 122.7(5) . . ?
C77 C76 C78 108.7(5) . . ?
C77 C76 C79 109.0(6) . . ?
C78 C76 C79 108.6(5) . . ?
C77 C76 C72 111.4(5) . . ?
C78 C76 C72 111.9(5) . . ?
C79 C76 C72 107.2(5) . . ?
C76 C77 H77A 109.5 . . ?
C76 C77 H77B 109.5 . . ?
H77A C77 H77B 109.5 . . ?
C76 C77 H77C 109.5 . . ?
H77A C77 H77C 109.5 . . ?
H77B C77 H77C 109.5 . . ?
C76 C78 H78A 109.5 . . ?
C76 C78 H78B 109.5 . . ?
H78A C78 H78B 109.5 . . ?
C76 C78 H78C 109.5 . . ?
H78A C78 H78C 109.5 . . ?
H78B C78 H78C 109.5 . . ?
C76 C79 H79A 109.5 . . ?
C76 C79 H79B 109.5 . . ?
H79A C79 H79B 109.5 . . ?
C76 C79 H79C 109.5 . . ?
H79A C79 H79C 109.5 . . ?
H79B C79 H79C 109.5 . . ?
O4 C80 N10 124.4(5) . . ?
O4 C80 N9 123.6(5) . . ?
N10 C80 N9 112.0(5) . . ?
C86 C81 C82 119.5(5) . . ?
C86 C81 N9 122.8(5) . . ?
C82 C81 N9 117.7(5) . . ?
C83 C82 C81 120.1(6) . . ?
C83 C82 H82 120.0 . . ?
C81 C82 H82 120.0 . . ?
C84 C83 C82 120.4(6) . . ?
C84 C83 H83 119.8 . . ?
C82 C83 H83 119.8 . . ?
C83 C84 C85 119.5(6) . . ?
C83 C84 H84 120.3 . . ?
C85 C84 H84 120.3 . . ?
C84 C85 C86 120.6(6) . . ?
C84 C85 H85 119.7 . . ?
C86 C85 H85 119.7 . . ?
C81 C86 C85 119.9(5) . . ?
C81 C86 H86 120.0 . . ?
C85 C86 H86 120.0 . . ?

loop_
_geom_bond_atom_site_label_1
_geom_bond_atom_site_label_2
_geom_bond_distance
_geom_bond_site_symmetry_2
_geom_bond_publ_flag
O1 C7 1.238(6) . ?
O2 C37 1.248(6) . ?
O3 C50 1.216(6) . ?
O4 C80 1.230(6) . ?
O5 C87 1.441(6) . ?
O6 C89 1.318(9) . ?
N1 C7 1.374(6) . ?
N1 C4 1.413(6) . ?
N1 H1N 0.978(19) . ?
N2 C7 1.357(6) . ?
N2 C8 1.413(6) . ?
N2 H2N 0.998(19) . ?
N3 C20 1.349(6) . ?
N3 C24 1.361(6) . ?
N4 C37 1.372(6) . ?
N4 C32 1.414(7) . ?
N4 H4N 1.02(2) . ?
N5 C37 1.361(7) . ?
N5 C38 1.415(7) . ?
N5 H5N 1.01(2) . ?
N6 C50 1.378(7) . ?
N6 C47 1.403(6) . ?
N6 H6N 0.982(19) . ?
N7 C50 1.384(6) . ?
N7 C51 1.405(6) . ?
N7 H7N 0.99(2) . ?
N8 C67 1.353(6) . ?
N8 C63 1.361(6) . ?
N9 C80 1.376(6) . ?
N9 C81 1.410(6) . ?
N9 H9N 1.00(6) . ?
N10 C80 1.368(6) . ?
N10 C75 1.410(6) . ?
N10 H10N 1.00(2) . ?
C1 C6 1.365(7) . ?
C1 C2 1.365(7) . ?
C1 H1 0.9500 . ?
C2 C3 1.372(7) . ?
C2 H2 0.9500 . ?
C3 C4 1.379(7) . ?
C3 H3 0.9500 . ?
C4 C5 1.394(7) . ?
C5 C6 1.388(7) . ?
C5 H5 0.9500 . ?
C6 H6 0.9500 . ?
C8 C9 1.396(6) . ?
C8 C13 1.405(7) . ?
C9 C10 1.373(7) . ?
C9 H9 0.9500 . ?
C10 C11 1.389(7) . ?
C10 H10 0.9500 . ?
C11 C12 1.383(7) . ?
C11 C14 1.541(7) . ?
C12 C13 1.389(7) . ?
C12 H12 0.9500 . ?
C13 C18 1.434(7) . ?
C14 C16 1.507(8) . ?
C14 C15 1.531(8) . ?
C14 C17 1.537(8) . ?
C15 H15A 0.9800 . ?
C15 H15B 0.9800 . ?
C15 H15C 0.9800 . ?
C16 H16A 0.9800 . ?
C16 H16B 0.9800 . ?
C16 H16C 0.9800 . ?
C17 H17A 0.9800 . ?
C17 H17B 0.9800 . ?
C17 H17C 0.9800 . ?
C18 C19 1.188(7) . ?
C19 C20 1.439(7) . ?
C20 C21 1.395(7) . ?
C21 C22 1.382(7) . ?
C21 H21 0.9500 . ?
C22 C23 1.371(7) . ?
C22 H22 0.9500 . ?
C23 C24 1.389(8) . ?
C23 H23 0.9500 . ?
C24 C25 1.418(8) . ?
C25 C26 1.193(8) . ?
C26 C27 1.436(8) . ?
C27 C32 1.391(7) . ?
C27 C28 1.395(7) . ?
C28 C29 1.379(7) . ?
C28 H28 0.9500 . ?
C29 C30 1.383(7) . ?
C29 C33 1.518(8) . ?
C30 C31 1.380(7) . ?
C30 H30 0.9500 . ?
C31 C32 1.384(7) . ?
C31 H31 0.9500 . ?
C33 C36 1.519(9) . ?
C33 C34 1.532(8) . ?
C33 C35 1.539(8) . ?
C34 H34A 0.9800 . ?
C34 H34B 0.9800 . ?
C34 H34C 0.9800 . ?
C35 H35A 0.9800 . ?
C35 H35B 0.9800 . ?
C35 H35C 0.9800 . ?
C36 H36A 0.9800 . ?
C36 H36B 0.9800 . ?
C36 H36C 0.9800 . ?
C38 C43 1.382(7) . ?
C38 C39 1.386(8) . ?
C39 C40 1.393(8) . ?
C39 H39 0.9500 . ?
C40 C41 1.390(9) . ?
C40 H40 0.9500 . ?
C41 C42 1.368(9) . ?
C41 H41 0.9500 . ?
C42 C43 1.390(7) . ?
C42 H42 0.9500 . ?
C43 H43 0.9500 . ?
C44 C49 1.371(8) . ?
C44 C45 1.376(8) . ?
C44 H44 0.9500 . ?
C45 C46 1.389(7) . ?
C45 H45 0.9500 . ?
C46 C47 1.376(7) . ?
C46 H46 0.9500 . ?
C47 C48 1.367(7) . ?
C48 C49 1.380(7) . ?
C48 H48 0.9500 . ?
C49 H49 0.9500 . ?
C51 C52 1.374(7) . ?
C51 C56 1.414(6) . ?
C52 C53 1.391(7) . ?
C52 H52 0.9500 . ?
C53 C54 1.388(7) . ?
C53 H53 0.9500 . ?
C54 C55 1.384(7) . ?
C54 C57 1.521(7) . ?
C55 C56 1.411(7) . ?
C55 H55 0.9500 . ?
C56 C61 1.423(7) . ?
C57 C58 1.518(8) . ?
C57 C59 1.521(8) . ?
C57 C60 1.537(8) . ?
C58 H58A 0.9800 . ?
C58 H58B 0.9800 . ?
C58 H58C 0.9800 . ?
C59 H59A 0.9800 . ?
C59 H59B 0.9800 . ?
C59 H59C 0.9800 . ?
C60 H60A 0.9800 . ?
C60 H60B 0.9800 . ?
C60 H60C 0.9800 . ?
C61 C62 1.198(7) . ?
C62 C63 1.442(7) . ?
C63 C64 1.376(7) . ?
C64 C65 1.397(7) . ?
C64 H64 0.9500 . ?
C65 C66 1.381(7) . ?
C65 H65 0.9500 . ?
C66 C67 1.396(7) . ?
C66 H66 0.9500 . ?
C67 C68 1.429(7) . ?
C68 C69 1.210(6) . ?
C69 C70 1.430(7) . ?
C70 C75 1.384(7) . ?
C70 C71 1.408(6) . ?
C71 C72 1.382(7) . ?
C71 H71 0.9500 . ?
C72 C73 1.394(7) . ?
C72 C76 1.539(7) . ?
C73 C74 1.374(7) . ?
C73 H73 0.9500 . ?
C74 C75 1.401(7) . ?
C74 H74 0.9500 . ?
C76 C77 1.517(8) . ?
C76 C78 1.529(7) . ?
C76 C79 1.533(8) . ?
C77 H77A 0.9800 . ?
C77 H77B 0.9800 . ?
C77 H77C 0.9800 . ?
C78 H78A 0.9800 . ?
C78 H78B 0.9800 . ?
C78 H78C 0.9800 . ?
C79 H79A 0.9800 . ?
C79 H79B 0.9800 . ?
C79 H79C 0.9800 . ?
C81 C86 1.367(7) . ?
C81 C82 1.396(7) . ?
C82 C83 1.392(8) . ?
C82 H82 0.9500 . ?
C83 C84 1.371(8) . ?
C83 H83 0.9500 . ?
C84 C85 1.380(8) . ?
C84 H84 0.9500 . ?
C85 C86 1.402(7) . ?
C85 H85 0.9500 . ?
C86 H86 0.9500 . ?

loop_
_geom_hbond_atom_site_label_D
_geom_hbond_atom_site_label_H
_geom_hbond_atom_site_label_A
_geom_hbond_distance_DH
_geom_hbond_distance_HA
_geom_hbond_distance_DA
_geom_hbond_angle_DHA
_geom_hbond_site_symmetry_A
N4 H4N O4 1.02(2) 2.25(3) 3.197(6) 153(5) .
N5 H5N O4 1.01(2) 1.90(2) 2.903(6) 175(5) .
N7 H7N O1 0.99(2) 2.44(4) 3.291(6) 143(5) .
N9 H9N O5 1.00(6) 1.92(6) 2.889(6) 164(5) .
N1 H1N O2 0.978(19) 2.06(2) 2.969(5) 153(3) 2_657
N2 H2N O2 0.998(19) 1.99(3) 2.920(5) 154(4) 2_657
N6 H6N O1 0.982(19) 1.96(2) 2.933(5) 170(4) .
N10 H10N O5 1.00(2) 2.29(3) 3.139(5) 143(4) .

loop_
_geom_torsion_atom_site_label_1
_geom_torsion_atom_site_label_2
_geom_torsion_atom_site_label_3
_geom_torsion_atom_site_label_4
_geom_torsion
_geom_torsion_site_symmetry_1
_geom_torsion_site_symmetry_2
_geom_torsion_site_symmetry_3
_geom_torsion_site_symmetry_4
_geom_torsion_publ_flag
C6 C1 C2 C3 -1.3(9) . . . . ?
C1 C2 C3 C4 1.1(9) . . . . ?
C2 C3 C4 C5 -0.2(8) . . . . ?
C2 C3 C4 N1 -178.1(5) . . . . ?
C7 N1 C4 C3 11.5(8) . . . . ?
C7 N1 C4 C5 -166.4(5) . . . . ?
C3 C4 C5 C6 -0.4(8) . . . . ?
N1 C4 C5 C6 177.6(5) . . . . ?
C2 C1 C6 C5 0.6(9) . . . . ?
C4 C5 C6 C1 0.3(9) . . . . ?
C8 N2 C7 O1 9.2(8) . . . . ?
C8 N2 C7 N1 -170.4(4) . . . . ?
C4 N1 C7 O1 -9.3(8) . . . . ?
C4 N1 C7 N2 170.3(5) . . . . ?
C7 N2 C8 C9 43.7(7) . . . . ?
C7 N2 C8 C13 -139.6(5) . . . . ?
C13 C8 C9 C10 0.0(7) . . . . ?
N2 C8 C9 C10 176.8(5) . . . . ?
C8 C9 C10 C11 -1.4(8) . . . . ?
C9 C10 C11 C12 1.2(8) . . . . ?
C9 C10 C11 C14 -176.1(5) . . . . ?
C10 C11 C12 C13 0.3(8) . . . . ?
C14 C11 C12 C13 177.6(5) . . . . ?
C11 C12 C13 C8 -1.5(8) . . . . ?
C11 C12 C13 C18 177.4(5) . . . . ?
C9 C8 C13 C12 1.4(7) . . . . ?
N2 C8 C13 C12 -175.5(5) . . . . ?
C9 C8 C13 C18 -177.6(5) . . . . ?
N2 C8 C13 C18 5.6(7) . . . . ?
C12 C11 C14 C16 22.8(8) . . . . ?
C10 C11 C14 C16 -160.0(6) . . . . ?
C12 C11 C14 C15 144.4(6) . . . . ?
C10 C11 C14 C15 -38.4(8) . . . . ?
C12 C11 C14 C17 -98.0(6) . . . . ?
C10 C11 C14 C17 79.2(7) . . . . ?
C12 C13 C18 C19 -151(9) . . . . ?
C8 C13 C18 C19 28(9) . . . . ?
C13 C18 C19 C20 4(15) . . . . ?
C24 N3 C20 C21 -0.2(8) . . . . ?
C24 N3 C20 C19 -179.9(5) . . . . ?
C18 C19 C20 N3 154(7) . . . . ?
C18 C19 C20 C21 -26(8) . . . . ?
N3 C20 C21 C22 -0.2(8) . . . . ?
C19 C20 C21 C22 179.5(5) . . . . ?
C20 C21 C22 C23 0.3(8) . . . . ?
C21 C22 C23 C24 -0.1(8) . . . . ?
C20 N3 C24 C23 0.5(8) . . . . ?
C20 N3 C24 C25 -176.9(5) . . . . ?
C22 C23 C24 N3 -0.3(9) . . . . ?
C22 C23 C24 C25 176.8(5) . . . . ?
N3 C24 C25 C26 24(9) . . . . ?
C23 C24 C25 C26 -153(9) . . . . ?
C24 C25 C26 C27 46(14) . . . . ?
C25 C26 C27 C32 119(7) . . . . ?
C25 C26 C27 C28 -58(7) . . . . ?
C32 C27 C28 C29 -0.9(8) . . . . ?
C26 C27 C28 C29 176.0(5) . . . . ?
C27 C28 C29 C30 0.4(8) . . . . ?
C27 C28 C29 C33 -177.8(5) . . . . ?
C28 C29 C30 C31 0.0(9) . . . . ?
C33 C29 C30 C31 178.2(5) . . . . ?
C29 C30 C31 C32 0.1(9) . . . . ?
C30 C31 C32 C27 -0.5(9) . . . . ?
C30 C31 C32 N4 177.2(5) . . . . ?
C28 C27 C32 C31 0.9(8) . . . . ?
C26 C27 C32 C31 -175.9(5) . . . . ?
C28 C27 C32 N4 -177.0(5) . . . . ?
C26 C27 C32 N4 6.2(8) . . . . ?
C37 N4 C32 C31 28.9(9) . . . . ?
C37 N4 C32 C27 -153.3(5) . . . . ?
C28 C29 C33 C36 111.7(7) . . . . ?
C30 C29 C33 C36 -66.4(8) . . . . ?
C28 C29 C33 C34 -9.6(8) . . . . ?
C30 C29 C33 C34 172.3(6) . . . . ?
C28 C29 C33 C35 -130.1(6) . . . . ?
C30 C29 C33 C35 51.8(8) . . . . ?
C38 N5 C37 O2 -3.0(9) . . . . ?
C38 N5 C37 N4 178.2(5) . . . . ?
C32 N4 C37 O2 -1.7(9) . . . . ?
C32 N4 C37 N5 177.0(5) . . . . ?
C37 N5 C38 C43 -37.6(8) . . . . ?
C37 N5 C38 C39 145.2(6) . . . . ?
C43 C38 C39 C40 0.2(8) . . . . ?
N5 C38 C39 C40 177.5(5) . . . . ?
C38 C39 C40 C41 0.4(9) . . . . ?
C39 C40 C41 C42 -0.6(9) . . . . ?
C40 C41 C42 C43 0.3(9) . . . . ?
C39 C38 C43 C42 -0.5(8) . . . . ?
N5 C38 C43 C42 -177.6(5) . . . . ?
C41 C42 C43 C38 0.3(9) . . . . ?
C49 C44 C45 C46 -1.2(9) . . . . ?
C44 C45 C46 C47 1.9(9) . . . . ?
C45 C46 C47 C48 -1.2(8) . . . . ?
C45 C46 C47 N6 177.7(5) . . . . ?
C50 N6 C47 C48 -169.8(5) . . . . ?
C50 N6 C47 C46 11.3(8) . . . . ?
C46 C47 C48 C49 -0.1(9) . . . . ?
N6 C47 C48 C49 -179.1(5) . . . . ?
C45 C44 C49 C48 -0.1(10) . . . . ?
C47 C48 C49 C44 0.8(9) . . . . ?
C47 N6 C50 O3 -1.3(9) . . . . ?
C47 N6 C50 N7 -178.4(5) . . . . ?
C51 N7 C50 O3 16.7(8) . . . . ?
C51 N7 C50 N6 -166.2(5) . . . . ?
C50 N7 C51 C52 -5.4(8) . . . . ?
C50 N7 C51 C56 175.3(5) . . . . ?
N7 C51 C52 C53 177.0(5) . . . . ?
C56 C51 C52 C53 -3.7(8) . . . . ?
C51 C52 C53 C54 -1.0(9) . . . . ?
C52 C53 C54 C55 3.9(8) . . . . ?
C52 C53 C54 C57 -174.6(5) . . . . ?
C53 C54 C55 C56 -2.1(8) . . . . ?
C57 C54 C55 C56 176.5(5) . . . . ?
C54 C55 C56 C51 -2.5(8) . . . . ?
C54 C55 C56 C61 177.0(5) . . . . ?
C52 C51 C56 C55 5.4(8) . . . . ?
N7 C51 C56 C55 -175.3(5) . . . . ?
C52 C51 C56 C61 -174.1(5) . . . . ?
N7 C51 C56 C61 5.3(7) . . . . ?
C55 C54 C57 C58 -179.7(6) . . . . ?
C53 C54 C57 C58 -1.2(8) . . . . ?
C55 C54 C57 C59 58.3(7) . . . . ?
C53 C54 C57 C59 -123.2(6) . . . . ?
C55 C54 C57 C60 -59.1(7) . . . . ?
C53 C54 C57 C60 119.4(6) . . . . ?
C55 C56 C61 C62 -43(8) . . . . ?
C51 C56 C61 C62 137(7) . . . . ?
C56 C61 C62 C63 44(19) . . . . ?
C67 N8 C63 C64 0.2(7) . . . . ?
C67 N8 C63 C62 179.2(4) . . . . ?
C61 C62 C63 N8 -5(15) . . . . ?
C61 C62 C63 C64 174(100) . . . . ?
N8 C63 C64 C65 -1.5(8) . . . . ?
C62 C63 C64 C65 179.5(5) . . . . ?
C63 C64 C65 C66 1.3(8) . . . . ?
C64 C65 C66 C67 0.1(8) . . . . ?
C63 N8 C67 C66 1.4(7) . . . . ?
C63 N8 C67 C68 -179.6(4) . . . . ?
C65 C66 C67 N8 -1.5(8) . . . . ?
C65 C66 C67 C68 179.5(5) . . . . ?
N8 C67 C68 C69 92(8) . . . . ?
C66 C67 C68 C69 -89(8) . . . . ?
C67 C68 C69 C70 177(100) . . . . ?
C68 C69 C70 C75 92(34) . . . . ?
C68 C69 C70 C71 -86(34) . . . . ?
C75 C70 C71 C72 2.5(8) . . . . ?
C69 C70 C71 C72 -179.3(5) . . . . ?
C70 C71 C72 C73 -2.0(8) . . . . ?
C70 C71 C72 C76 -178.0(5) . . . . ?
C71 C72 C73 C74 0.4(8) . . . . ?
C76 C72 C73 C74 176.5(5) . . . . ?
C72 C73 C74 C75 0.6(8) . . . . ?
C71 C70 C75 C74 -1.3(8) . . . . ?
C69 C70 C75 C74 -179.5(5) . . . . ?
C71 C70 C75 N10 175.5(5) . . . . ?
C69 C70 C75 N10 -2.7(7) . . . . ?
C73 C74 C75 C70 -0.2(8) . . . . ?
C73 C74 C75 N10 -176.9(5) . . . . ?
C80 N10 C75 C70 159.4(5) . . . . ?
C80 N10 C75 C74 -23.9(8) . . . . ?
C71 C72 C76 C77 -39.7(7) . . . . ?
C73 C72 C76 C77 144.4(6) . . . . ?
C71 C72 C76 C78 -161.5(5) . . . . ?
C73 C72 C76 C78 22.6(8) . . . . ?
C71 C72 C76 C79 79.5(7) . . . . ?
C73 C72 C76 C79 -96.4(6) . . . . ?
C75 N10 C80 O4 -7.6(9) . . . . ?
C75 N10 C80 N9 174.3(5) . . . . ?
C81 N9 C80 O4 6.8(9) . . . . ?
C81 N9 C80 N10 -175.0(5) . . . . ?
C80 N9 C81 C86 30.7(8) . . . . ?
C80 N9 C81 C82 -150.0(5) . . . . ?
C86 C81 C82 C83 -0.5(9) . . . . ?
N9 C81 C82 C83 -179.8(6) . . . . ?
C81 C82 C83 C84 -0.9(10) . . . . ?
C82 C83 C84 C85 0.7(10) . . . . ?
C83 C84 C85 C86 0.8(10) . . . . ?
C82 C81 C86 C85 2.0(8) . . . . ?
N9 C81 C86 C85 -178.8(5) . . . . ?
C84 C85 C86 C81 -2.1(9) . . . . ?
